data_7015078
loop_
_publ_author_name
'Fang, Shao-Ming'
'Hu, Min'
'Zhang, Qiang'
'Du, Miao'
'Liu, Chun-Sen'

_publ_section_title
;
 Ag(I) and Zn(II) coordination polymers with a bulky naphthalene-based
 dicarboxyl tecton and different 4,4'-bipyridyl-like bridging
 co-ligands: structural regulation and properties.
;
_journal_issue 17
_journal_name_full 'Dalton transactions (Cambridge, England : 2003)'
_journal_page_first 4527
_journal_page_last 4541
_journal_paper_doi 10.1039/c0dt00903b
_journal_volume 40
_journal_year 2011
_chemical_formula_sum 'C68 H42 N4 O18 Zn5'
_chemical_formula_weight 1529.91
_chemical_name_systematic
;
?
;
_space_group_IT_number 2
_symmetry_cell_setting triclinic
_symmetry_space_group_name_Hall '-P 1'
_symmetry_space_group_name_H-M 'P -1'
_atom_sites_solution_hydrogens geom
_atom_sites_solution_primary direct
_atom_sites_solution_secondary difmap
_audit_creation_method SHELXL-97
_cell_angle_alpha 84.229(8)
_cell_angle_beta 88.532(7)
_cell_angle_gamma 84.578(8)
_cell_formula_units_Z 1
_cell_length_a 7.2752(7)
_cell_length_b 13.8489(15)
_cell_length_c 15.5737(14)
_cell_measurement_reflns_used 2987
_cell_measurement_temperature 294(2)
_cell_measurement_theta_max 30.4891
_cell_measurement_theta_min 3.0764
_cell_volume 1554.0(3)
_computing_cell_refinement 'SAINT (Bruker, 2007)'
_computing_data_collection 'SMART (Bruker, 2007)'
_computing_data_reduction SAINT
_computing_molecular_graphics 'SHELXTL (Sheldrick, 2008)'
_computing_publication_material 'SHELXTL and PLATON (Spek, 2009)'
_computing_structure_refinement 'SHELXL97 (Sheldrick, 2008)'
_computing_structure_solution 'SHELXS97 (Sheldrick, 2008)'
_diffrn_ambient_temperature 294(2)
_diffrn_measured_fraction_theta_full 0.994
_diffrn_measured_fraction_theta_max 0.994
_diffrn_measurement_device_type 'Bruker SMART CCD area-detector'
_diffrn_measurement_method '\f and \w scans'
_diffrn_radiation_monochromator graphite
_diffrn_radiation_source 'fine-focus sealed tube'
_diffrn_radiation_type MoK\a
_diffrn_radiation_wavelength 0.71073
_diffrn_reflns_av_R_equivalents 0.0484
_diffrn_reflns_av_sigmaI/netI 0.1281
_diffrn_reflns_limit_h_max 8
_diffrn_reflns_limit_h_min -7
_diffrn_reflns_limit_k_max 16
_diffrn_reflns_limit_k_min -15
_diffrn_reflns_limit_l_max 18
_diffrn_reflns_limit_l_min -12
_diffrn_reflns_number 10129
_diffrn_reflns_theta_full 25.00
_diffrn_reflns_theta_max 25.00
_diffrn_reflns_theta_min 3.09
_diffrn_standards_number 0
_exptl_absorpt_coefficient_mu 1.980
_exptl_absorpt_correction_T_max 0.7690
_exptl_absorpt_correction_T_min 0.7048
_exptl_absorpt_correction_type multi-scan
_exptl_absorpt_process_details '(SADABS; Sheldrick, 1996)'
_exptl_crystal_colour yellow
_exptl_crystal_density_diffrn 1.635
_exptl_crystal_density_meas ?
_exptl_crystal_density_method 'not measured'
_exptl_crystal_description block
_exptl_crystal_F_000 772
_exptl_crystal_size_max 0.19
_exptl_crystal_size_mid 0.16
_exptl_crystal_size_min 0.14
_refine_diff_density_max 1.093
_refine_diff_density_min -0.487
_refine_diff_density_rms 0.106
_refine_ls_extinction_method none
_refine_ls_goodness_of_fit_ref 1.061
_refine_ls_hydrogen_treatment constr
_refine_ls_matrix_type full
_refine_ls_number_parameters 430
_refine_ls_number_reflns 5452
_refine_ls_number_restraints 0
_refine_ls_restrained_S_all 1.061
_refine_ls_R_factor_all 0.0812
_refine_ls_R_factor_gt 0.0456
_refine_ls_shift/su_max 0.001
_refine_ls_shift/su_mean 0.000
_refine_ls_structure_factor_coef Fsqd
_refine_ls_weighting_details 'calc w=1/[\s^2^(Fo^2^)+(0.0198P)^2^+0.0000P] where P=(Fo^2^+2Fc^2^)/3'
_refine_ls_weighting_scheme calc
_refine_ls_wR_factor_gt 0.0840
_refine_ls_wR_factor_ref 0.0866
_reflns_number_gt 3210
_reflns_number_total 5452
_reflns_threshold_expression I>2\s(I)
_cod_data_source_file c0dt00903b.txt
_cod_data_source_block 4
_cod_depositor_comments
;
The following automatic conversions were performed:
'_symmetry_cell_setting' value 'Triclinic' changed to 'triclinic'
according to '/home/saulius/struct/CIF-dictionaries/cif_core.dic'
dictionary named 'cif_core.dic' version 2.4.1 from 2010-06-29.

Automatic conversion script
Id: cif_fix_enum 1555 2011-01-17 13:19:09Z saulius 

The following automatic conversions were performed:

'_exptl_crystal_density_meas' value 'none' was changed to '?' - the
value is perceived as not measured.

Automatic conversion script
Id: cif_fix_values 3008 2015-01-20 13:52:24Z robertas 
;
_cod_original_sg_symbol_H-M P-1
_cod_database_code 7015078

loop_
_symmetry_equiv_pos_as_xyz
'x, y, z'
'-x, -y, -z'

loop_
_atom_site_label
_atom_site_type_symbol
_atom_site_fract_x
_atom_site_fract_y
_atom_site_fract_z
_atom_site_U_iso_or_equiv
_atom_site_adp_type
_atom_site_occupancy
_atom_site_symmetry_multiplicity
_atom_site_calc_flag
_atom_site_refinement_flags
_atom_site_disorder_assembly
_atom_site_disorder_group
Zn1 Zn -0.5000 1.0000 0.0000 0.0185(3) Uani 1 2 d S . .
Zn2 Zn -0.16672(9) 0.97394(5) -0.13429(4) 0.02063(19) Uani 1 1 d . . .
Zn3 Zn -0.13841(9) 0.83008(5) 0.06659(4) 0.02015(19) Uani 1 1 d . . .
C1 C 0.1278(8) 0.8176(5) -0.0892(4) 0.0227(15) Uani 1 1 d . . .
C2 C 0.2536(8) 0.7462(4) -0.1362(3) 0.0223(14) Uani 1 1 d . . .
C3 C 0.1798(8) 0.6672(4) -0.1617(3) 0.0270(15) Uani 1 1 d . . .
H3 H 0.0549 0.6606 -0.1514 0.032 Uiso 1 1 calc R . .
C4 C 0.2889(9) 0.5944(4) -0.2038(3) 0.0299(16) Uani 1 1 d . . .
C5 C 0.2153(10) 0.5093(5) -0.2267(4) 0.0457(19) Uani 1 1 d . . .
H5 H 0.0910 0.5012 -0.2162 0.055 Uiso 1 1 calc R . .
C6 C 0.3233(13) 0.4404(6) -0.2634(5) 0.064(2) Uani 1 1 d . . .
H6 H 0.2743 0.3844 -0.2771 0.077 Uiso 1 1 calc R . .
C7 C 0.5126(12) 0.4530(6) -0.2813(4) 0.064(2) Uani 1 1 d . . .
H7 H 0.5865 0.4053 -0.3072 0.077 Uiso 1 1 calc R . .
C8 C 0.5863(10) 0.5334(5) -0.2611(4) 0.0463(19) Uani 1 1 d . . .
H8 H 0.7099 0.5412 -0.2738 0.056 Uiso 1 1 calc R . .
C9 C 0.4779(8) 0.6050(4) -0.2211(3) 0.0258(15) Uani 1 1 d . . .
C10 C 0.5492(8) 0.6903(5) -0.1956(3) 0.0281(15) Uani 1 1 d . . .
H10 H 0.6721 0.6998 -0.2085 0.034 Uiso 1 1 calc R . .
C11 C 0.4447(7) 0.7586(4) -0.1532(3) 0.0174(14) Uani 1 1 d . . .
C12 C 0.5330(8) 0.8407(4) -0.1199(3) 0.0188(14) Uani 1 1 d . . .
C13 C 0.1153(7) 0.8108(5) 0.1835(3) 0.0228(14) Uani 1 1 d . . .
C14 C 0.2360(7) 0.8065(4) 0.2619(3) 0.0202(13) Uani 1 1 d . . .
C15 C 0.1603(8) 0.7693(5) 0.3393(4) 0.0369(17) Uani 1 1 d . . .
H15 H 0.0426 0.7483 0.3391 0.044 Uiso 1 1 calc R . .
C16 C 0.2526(9) 0.7618(5) 0.4180(3) 0.0374(17) Uani 1 1 d . . .
C17 C 0.1679(11) 0.7329(6) 0.4969(4) 0.074(3) Uani 1 1 d . . .
H17 H 0.0463 0.7172 0.4979 0.088 Uiso 1 1 calc R . .
C18 C 0.2594(14) 0.7275(7) 0.5711(5) 0.095(3) Uani 1 1 d . . .
H18 H 0.2015 0.7078 0.6230 0.114 Uiso 1 1 calc R . .
C19 C 0.4452(15) 0.7518(7) 0.5703(5) 0.099(4) Uani 1 1 d . . .
H19 H 0.5080 0.7483 0.6220 0.119 Uiso 1 1 calc R . .
C20 C 0.5314(11) 0.7800(6) 0.4949(4) 0.069(3) Uani 1 1 d . . .
H20 H 0.6529 0.7955 0.4954 0.082 Uiso 1 1 calc R . .
C21 C 0.4394(9) 0.7859(5) 0.4166(3) 0.0379(17) Uani 1 1 d . . .
C22 C 0.5178(8) 0.8186(4) 0.3374(3) 0.0314(16) Uani 1 1 d . . .
H22 H 0.6411 0.8314 0.3357 0.038 Uiso 1 1 calc R . .
C23 C 0.4203(7) 0.8327(4) 0.2615(3) 0.0191(13) Uani 1 1 d . . .
C24 C 0.5205(8) 0.8736(4) 0.1825(3) 0.0169(14) Uani 1 1 d . . .
C25 C 0.0632(9) 0.9922(5) -0.3052(4) 0.0412(19) Uani 1 1 d . . .
H25 H 0.1543 0.9974 -0.2656 0.049 Uiso 1 1 calc R . .
C26 C 0.1087(9) 1.0030(5) -0.3918(4) 0.0440(19) Uani 1 1 d . . .
H26 H 0.2275 1.0168 -0.4091 0.053 Uiso 1 1 calc R . .
C27 C -0.0203(8) 0.9936(4) -0.4530(3) 0.0299(15) Uani 1 1 d . . .
C28 C -0.1942(8) 0.9737(5) -0.4211(4) 0.0409(18) Uani 1 1 d . . .
H28 H -0.2878 0.9675 -0.4592 0.049 Uiso 1 1 calc R . .
C29 C -0.2286(9) 0.9632(5) -0.3335(3) 0.0361(17) Uani 1 1 d . . .
H29 H -0.3450 0.9474 -0.3141 0.043 Uiso 1 1 calc R . .
C30 C -0.4607(8) 0.7011(4) 0.0602(3) 0.0261(15) Uani 1 1 d . . .
H30 H -0.5295 0.7529 0.0830 0.031 Uiso 1 1 calc R . .
C31 C -0.5501(8) 0.6211(4) 0.0438(3) 0.0279(16) Uani 1 1 d . . .
H31 H -0.6760 0.6204 0.0554 0.034 Uiso 1 1 calc R . .
C32 C -0.4532(8) 0.5421(4) 0.0101(3) 0.0213(14) Uani 1 1 d . . .
C33 C -0.2668(8) 0.5485(5) -0.0034(4) 0.0359(17) Uani 1 1 d . . .
H33 H -0.1942 0.4973 -0.0252 0.043 Uiso 1 1 calc R . .
C34 C -0.1871(8) 0.6298(4) 0.0151(4) 0.0311(16) Uani 1 1 d . . .
H34 H -0.0604 0.6309 0.0062 0.037 Uiso 1 1 calc R . .
O1 O 0.0933(5) 0.9033(3) -0.1235(2) 0.0269(10) Uani 1 1 d . . .
O2 O 0.0616(5) 0.7810(3) -0.0201(2) 0.0276(10) Uani 1 1 d . . .
O3 O 0.4529(5) 0.8780(3) -0.0579(2) 0.0233(9) Uani 1 1 d . . .
O4 O 0.6838(5) 0.8622(3) -0.1545(2) 0.0301(10) Uani 1 1 d . . .
O5 O 0.0642(5) 0.8915(3) 0.1408(2) 0.0251(10) Uani 1 1 d . . .
O6 O 0.0556(5) 0.7325(3) 0.1675(2) 0.0380(11) Uani 1 1 d . . .
O7 O 0.4300(5) 0.9322(3) 0.1288(2) 0.0251(10) Uani 1 1 d . . .
O8 O 0.6882(5) 0.8491(3) 0.1760(2) 0.0249(10) Uani 1 1 d . . .
O9 O -0.2228(4) 0.9608(3) 0.00002(18) 0.0185(9) Uani 1 1 d . . .
H9 H -0.1441 1.0026 -0.0017 0.022 Uiso 1 1 d R . .
N1 N -0.1049(7) 0.9745(3) -0.2754(3) 0.0296(13) Uani 1 1 d . . .
N2 N -0.2814(6) 0.7076(3) 0.0452(3) 0.0216(12) Uani 1 1 d . . .

loop_
_atom_site_aniso_label
_atom_site_aniso_U_11
_atom_site_aniso_U_22
_atom_site_aniso_U_33
_atom_site_aniso_U_23
_atom_site_aniso_U_13
_atom_site_aniso_U_12
Zn1 0.0158(6) 0.0212(7) 0.0185(5) -0.0044(4) 0.0019(4) 0.0008(5)
Zn2 0.0178(4) 0.0243(5) 0.0196(4) -0.0030(3) 0.0028(3) -0.0010(3)
Zn3 0.0172(4) 0.0211(5) 0.0219(4) -0.0020(3) 0.0008(3) -0.0011(3)
C1 0.017(4) 0.024(4) 0.028(4) -0.006(3) -0.001(3) -0.005(3)
C2 0.028(4) 0.028(4) 0.009(3) 0.004(2) -0.001(2) 0.001(3)
C3 0.024(4) 0.032(4) 0.026(3) -0.007(3) -0.001(3) -0.005(3)
C4 0.045(5) 0.023(4) 0.021(3) -0.001(3) -0.007(3) 0.001(3)
C5 0.054(5) 0.036(5) 0.051(4) -0.018(4) -0.001(4) -0.016(4)
C6 0.097(8) 0.036(6) 0.066(5) -0.027(4) -0.002(5) -0.015(5)
C7 0.092(7) 0.047(6) 0.057(5) -0.035(4) 0.006(5) 0.010(5)
C8 0.056(5) 0.029(5) 0.055(5) -0.022(4) 0.010(4) 0.007(4)
C9 0.033(4) 0.027(4) 0.016(3) -0.005(3) 0.003(3) 0.000(3)
C10 0.023(4) 0.035(4) 0.026(3) -0.005(3) 0.007(3) 0.001(3)
C11 0.021(3) 0.022(4) 0.009(3) 0.002(2) 0.003(2) -0.002(3)
C12 0.021(4) 0.019(4) 0.014(3) -0.001(3) -0.001(2) 0.005(3)
C13 0.013(3) 0.039(5) 0.016(3) -0.002(3) 0.009(2) -0.004(3)
C14 0.018(3) 0.022(4) 0.018(3) 0.003(2) 0.005(2) 0.000(3)
C15 0.030(4) 0.041(5) 0.038(4) 0.002(3) 0.010(3) -0.006(3)
C16 0.051(5) 0.043(5) 0.015(3) 0.008(3) 0.001(3) 0.004(4)
C17 0.077(6) 0.104(8) 0.035(5) 0.022(4) 0.005(4) -0.015(5)
C18 0.121(9) 0.135(10) 0.025(5) 0.017(5) 0.014(5) -0.022(7)
C19 0.145(10) 0.134(10) 0.020(5) 0.008(5) -0.024(5) -0.024(8)
C20 0.085(6) 0.097(7) 0.024(4) 0.013(4) -0.014(4) -0.024(5)
C21 0.051(5) 0.046(5) 0.015(3) 0.008(3) -0.005(3) -0.006(4)
C22 0.024(4) 0.039(4) 0.031(4) 0.001(3) -0.005(3) -0.008(3)
C23 0.020(3) 0.015(3) 0.022(3) -0.004(2) 0.004(2) 0.000(3)
C24 0.017(4) 0.026(4) 0.010(3) -0.002(3) -0.003(2) -0.011(3)
C25 0.037(4) 0.067(6) 0.022(4) -0.011(3) 0.002(3) -0.014(4)
C26 0.032(4) 0.072(6) 0.029(4) -0.004(3) 0.004(3) -0.014(4)
C27 0.032(4) 0.038(4) 0.021(3) -0.008(3) 0.004(3) -0.005(3)
C28 0.033(4) 0.066(6) 0.026(4) -0.008(3) 0.002(3) -0.012(4)
C29 0.036(4) 0.057(5) 0.019(4) -0.010(3) 0.006(3) -0.019(4)
C30 0.028(4) 0.021(4) 0.029(4) -0.005(3) 0.004(3) 0.000(3)
C31 0.022(4) 0.031(4) 0.032(4) 0.000(3) 0.001(3) -0.012(3)
C32 0.025(4) 0.015(4) 0.024(3) -0.003(3) -0.002(3) 0.001(3)
C33 0.026(4) 0.027(4) 0.055(4) -0.006(3) 0.004(3) -0.002(3)
C34 0.023(4) 0.020(4) 0.050(4) -0.004(3) 0.001(3) 0.000(3)
O1 0.014(2) 0.036(3) 0.030(2) -0.003(2) 0.0074(17) -0.001(2)
O2 0.029(3) 0.024(3) 0.030(2) -0.0052(19) 0.0147(19) -0.002(2)
O3 0.020(2) 0.033(3) 0.018(2) -0.0103(18) 0.0038(17) -0.0047(19)
O4 0.019(2) 0.035(3) 0.039(2) -0.0158(19) 0.0159(19) -0.007(2)
O5 0.024(2) 0.030(3) 0.022(2) -0.0009(19) -0.0029(17) -0.005(2)
O6 0.041(3) 0.036(3) 0.039(3) -0.005(2) -0.003(2) -0.012(2)
O7 0.017(2) 0.043(3) 0.014(2) 0.0020(19) 0.0028(16) -0.003(2)
O8 0.012(2) 0.038(3) 0.024(2) -0.0043(18) 0.0023(16) 0.003(2)
O9 0.017(2) 0.033(3) 0.0049(18) 0.0030(16) 0.0027(14) -0.0038(18)
N1 0.028(3) 0.036(4) 0.025(3) -0.003(2) 0.005(2) -0.004(3)
N2 0.020(3) 0.017(3) 0.027(3) 0.000(2) 0.000(2) -0.002(2)

loop_
_atom_type_symbol
_atom_type_description
_atom_type_scat_dispersion_real
_atom_type_scat_dispersion_imag
_atom_type_scat_source
C C 0.0033 0.0016 'International Tables Vol C Tables 4.2.6.8 and 6.1.1.4'
H H 0.0000 0.0000 'International Tables Vol C Tables 4.2.6.8 and 6.1.1.4'
N N 0.0061 0.0033 'International Tables Vol C Tables 4.2.6.8 and 6.1.1.4'
O O 0.0106 0.0060 'International Tables Vol C Tables 4.2.6.8 and 6.1.1.4'
Zn Zn 0.2839 1.4301 'International Tables Vol C Tables 4.2.6.8 and 6.1.1.4'

loop_
_geom_angle_atom_site_label_1
_geom_angle_atom_site_label_2
_geom_angle_atom_site_label_3
_geom_angle
_geom_angle_site_symmetry_1
_geom_angle_site_symmetry_3
_geom_angle_publ_flag
O9 Zn1 O9 180.0 . 2_475 ?
O9 Zn1 O3 91.03(14) . 1_455 ?
O9 Zn1 O3 88.97(14) 2_475 1_455 ?
O9 Zn1 O3 88.97(14) . 2_575 ?
O9 Zn1 O3 91.03(14) 2_475 2_575 ?
O3 Zn1 O3 180.00(16) 1_455 2_575 ?
O9 Zn1 O7 81.34(12) . 2_575 ?
O9 Zn1 O7 98.66(12) 2_475 2_575 ?
O3 Zn1 O7 87.48(14) 1_455 2_575 ?
O3 Zn1 O7 92.52(14) 2_575 2_575 ?
O9 Zn1 O7 98.66(12) . 1_455 ?
O9 Zn1 O7 81.34(12) 2_475 1_455 ?
O3 Zn1 O7 92.52(14) 1_455 1_455 ?
O3 Zn1 O7 87.48(14) 2_575 1_455 ?
O7 Zn1 O7 180.00(19) 2_575 1_455 ?
O4 Zn2 O1 100.93(16) 1_455 . ?
O4 Zn2 O5 163.40(15) 1_455 2_575 ?
O1 Zn2 O5 91.71(15) . 2_575 ?
O4 Zn2 O9 93.06(13) 1_455 . ?
O1 Zn2 O9 94.55(14) . . ?
O5 Zn2 O9 96.65(13) 2_575 . ?
O4 Zn2 O7 88.07(15) 1_455 2_575 ?
O1 Zn2 O7 169.40(15) . 2_575 ?
O5 Zn2 O7 80.58(14) 2_575 2_575 ?
O9 Zn2 O7 79.26(13) . 2_575 ?
O4 Zn2 N1 83.37(15) 1_455 . ?
O1 Zn2 N1 83.17(16) . . ?
O5 Zn2 N1 87.54(15) 2_575 . ?
O9 Zn2 N1 175.30(16) . . ?
O7 Zn2 N1 103.60(15) 2_575 . ?
O9 Zn3 O2 98.52(14) . . ?
O9 Zn3 O8 96.07(14) . 1_455 ?
O2 Zn3 O8 165.16(14) . 1_455 ?
O9 Zn3 N2 117.62(15) . . ?
O2 Zn3 N2 87.41(17) . . ?
O8 Zn3 N2 88.22(16) 1_455 . ?
O9 Zn3 O5 93.82(14) . . ?
O2 Zn3 O5 92.19(14) . . ?
O8 Zn3 O5 84.14(13) 1_455 . ?
N2 Zn3 O5 148.28(16) . . ?
O9 Zn3 O6 151.59(13) . . ?
O2 Zn3 O6 82.28(15) . . ?
O8 Zn3 O6 83.60(14) 1_455 . ?
N2 Zn3 O6 90.79(15) . . ?
O5 Zn3 O6 57.82(13) . . ?
O2 C1 O1 126.9(6) . . ?
O2 C1 C2 113.8(5) . . ?
O1 C1 C2 119.2(5) . . ?
C3 C2 C11 119.9(6) . . ?
C3 C2 C1 117.7(5) . . ?
C11 C2 C1 122.5(5) . . ?
C2 C3 C4 121.7(6) . . ?
C2 C3 H3 119.1 . . ?
C4 C3 H3 119.1 . . ?
C9 C4 C5 118.5(6) . . ?
C9 C4 C3 119.4(5) . . ?
C5 C4 C3 122.1(6) . . ?
C6 C5 C4 120.6(7) . . ?
C6 C5 H5 119.7 . . ?
C4 C5 H5 119.7 . . ?
C5 C6 C7 120.1(7) . . ?
C5 C6 H6 120.0 . . ?
C7 C6 H6 120.0 . . ?
C8 C7 C6 120.7(7) . . ?
C8 C7 H7 119.6 . . ?
C6 C7 H7 119.6 . . ?
C7 C8 C9 120.3(7) . . ?
C7 C8 H8 119.9 . . ?
C9 C8 H8 119.9 . . ?
C8 C9 C4 119.8(6) . . ?
C8 C9 C10 122.9(6) . . ?
C4 C9 C10 117.3(6) . . ?
C11 C10 C9 123.0(5) . . ?
C11 C10 H10 118.5 . . ?
C9 C10 H10 118.5 . . ?
C10 C11 C2 118.7(5) . . ?
C10 C11 C12 120.2(5) . . ?
C2 C11 C12 121.0(5) . . ?
O3 C12 O4 126.5(5) . . ?
O3 C12 C11 116.3(5) . . ?
O4 C12 C11 117.2(5) . . ?
O6 C13 O5 121.7(5) . . ?
O6 C13 C14 116.8(5) . . ?
O5 C13 C14 121.2(5) . . ?
C15 C14 C23 118.2(5) . . ?
C15 C14 C13 115.9(5) . . ?
C23 C14 C13 125.8(4) . . ?
C14 C15 C16 123.1(6) . . ?
C14 C15 H15 118.4 . . ?
C16 C15 H15 118.4 . . ?
C17 C16 C15 122.5(6) . . ?
C17 C16 C21 119.4(6) . . ?
C15 C16 C21 118.1(5) . . ?
C18 C17 C16 121.0(7) . . ?
C18 C17 H17 119.5 . . ?
C16 C17 H17 119.5 . . ?
C17 C18 C19 119.9(7) . . ?
C17 C18 H18 120.0 . . ?
C19 C18 H18 120.0 . . ?
C20 C19 C18 120.6(7) . . ?
C20 C19 H19 119.7 . . ?
C18 C19 H19 119.7 . . ?
C19 C20 C21 120.7(7) . . ?
C19 C20 H20 119.7 . . ?
C21 C20 H20 119.7 . . ?
C22 C21 C20 123.4(6) . . ?
C22 C21 C16 118.2(5) . . ?
C20 C21 C16 118.4(5) . . ?
C23 C22 C21 122.9(5) . . ?
C23 C22 H22 118.5 . . ?
C21 C22 H22 118.5 . . ?
C22 C23 C14 119.2(4) . . ?
C22 C23 C24 116.7(5) . . ?
C14 C23 C24 124.1(4) . . ?
O8 C24 O7 124.5(5) . . ?
O8 C24 C23 117.5(5) . . ?
O7 C24 C23 118.0(5) . . ?
N1 C25 C26 123.3(6) . . ?
N1 C25 H25 118.4 . . ?
C26 C25 H25 118.4 . . ?
C25 C26 C27 120.5(6) . . ?
C25 C26 H26 119.7 . . ?
C27 C26 H26 119.7 . . ?
C26 C27 C28 115.7(5) . . ?
C26 C27 C27 122.8(7) . 2_574 ?
C28 C27 C27 121.5(7) . 2_574 ?
C29 C28 C27 120.3(6) . . ?
C29 C28 H28 119.8 . . ?
C27 C28 H28 119.8 . . ?
N1 C29 C28 123.5(6) . . ?
N1 C29 H29 118.3 . . ?
C28 C29 H29 118.3 . . ?
N2 C30 C31 123.4(6) . . ?
N2 C30 H30 118.3 . . ?
C31 C30 H30 118.3 . . ?
C30 C31 C32 120.4(6) . . ?
C30 C31 H31 119.8 . . ?
C32 C31 H31 119.8 . . ?
C33 C32 C31 115.8(5) . . ?
C33 C32 C32 123.0(7) . 2_465 ?
C31 C32 C32 121.2(7) . 2_465 ?
C34 C33 C32 120.6(6) . . ?
C34 C33 H33 119.7 . . ?
C32 C33 H33 119.7 . . ?
N2 C34 C33 123.8(6) . . ?
N2 C34 H34 118.1 . . ?
C33 C34 H34 118.1 . . ?
C1 O1 Zn2 124.1(3) . . ?
C1 O2 Zn3 134.0(4) . . ?
C12 O3 Zn1 130.8(3) . 1_655 ?
C12 O4 Zn2 128.7(4) . 1_655 ?
C13 O5 Zn2 131.5(3) . 2_575 ?
C13 O5 Zn3 94.2(3) . . ?
Zn2 O5 Zn3 133.76(18) 2_575 . ?
C13 O6 Zn3 86.0(3) . . ?
C24 O7 Zn1 132.5(4) . 1_655 ?
C24 O7 Zn2 134.5(3) . 2_575 ?
Zn1 O7 Zn2 92.21(14) 1_655 2_575 ?
C24 O8 Zn3 131.4(3) . 1_655 ?
Zn1 O9 Zn3 116.25(15) . . ?
Zn1 O9 Zn2 99.92(13) . . ?
Zn3 O9 Zn2 116.55(17) . . ?
Zn1 O9 H9 122.1 . . ?
Zn3 O9 H9 114.1 . . ?
Zn2 O9 H9 81.2 . . ?
C29 N1 C25 116.6(5) . . ?
C29 N1 Zn2 124.0(4) . . ?
C25 N1 Zn2 119.3(4) . . ?
C30 N2 C34 116.0(5) . . ?
C30 N2 Zn3 124.9(4) . . ?
C34 N2 Zn3 119.1(4) . . ?

loop_
_geom_bond_atom_site_label_1
_geom_bond_atom_site_label_2
_geom_bond_distance
_geom_bond_site_symmetry_2
_geom_bond_publ_flag
Zn1 O9 2.039(3) . ?
Zn1 O9 2.039(3) 2_475 ?
Zn1 O3 2.054(4) 1_455 ?
Zn1 O3 2.054(4) 2_575 ?
Zn1 O7 2.196(3) 2_575 ?
Zn1 O7 2.196(3) 1_455 ?
Zn2 O4 2.027(4) 1_455 ?
Zn2 O1 2.049(4) . ?
Zn2 O5 2.064(4) 2_575 ?
Zn2 O9 2.114(3) . ?
Zn2 O7 2.216(4) 2_575 ?
Zn2 N1 2.231(4) . ?
Zn3 O9 2.042(3) . ?
Zn3 O2 2.074(4) . ?
Zn3 O8 2.117(3) 1_455 ?
Zn3 N2 2.129(4) . ?
Zn3 O5 2.180(3) . ?
Zn3 O6 2.369(4) . ?
C1 O2 1.247(6) . ?
C1 O1 1.258(6) . ?
C1 C2 1.513(8) . ?
C2 C3 1.361(7) . ?
C2 C11 1.432(7) . ?
C3 C4 1.426(8) . ?
C3 H3 0.9300 . ?
C4 C9 1.413(7) . ?
C4 C5 1.420(8) . ?
C5 C6 1.341(9) . ?
C5 H5 0.9300 . ?
C6 C7 1.422(9) . ?
C6 H6 0.9300 . ?
C7 C8 1.348(8) . ?
C7 H7 0.9300 . ?
C8 C9 1.394(8) . ?
C8 H8 0.9300 . ?
C9 C10 1.428(7) . ?
C10 C11 1.369(7) . ?
C10 H10 0.9300 . ?
C11 C12 1.498(7) . ?
C12 O3 1.247(6) . ?
C12 O4 1.258(6) . ?
C13 O6 1.256(6) . ?
C13 O5 1.270(6) . ?
C13 C14 1.514(7) . ?
C14 C15 1.385(7) . ?
C14 C23 1.421(7) . ?
C15 C16 1.403(7) . ?
C15 H15 0.9300 . ?
C16 C17 1.400(8) . ?
C16 C21 1.429(8) . ?
C17 C18 1.340(10) . ?
C17 H17 0.9300 . ?
C18 C19 1.423(11) . ?
C18 H18 0.9300 . ?
C19 C20 1.357(9) . ?
C19 H19 0.9300 . ?
C20 C21 1.398(8) . ?
C20 H20 0.9300 . ?
C21 C22 1.397(7) . ?
C22 C23 1.381(7) . ?
C22 H22 0.9300 . ?
C23 C24 1.503(7) . ?
C24 O8 1.239(6) . ?
C24 O7 1.258(6) . ?
C25 N1 1.332(7) . ?
C25 C26 1.376(7) . ?
C25 H25 0.9300 . ?
C26 C27 1.379(8) . ?
C26 H26 0.9300 . ?
C27 C28 1.389(7) . ?
C27 C27 1.483(10) 2_574 ?
C28 C29 1.377(7) . ?
C28 H28 0.9300 . ?
C29 N1 1.323(6) . ?
C29 H29 0.9300 . ?
C30 N2 1.329(6) . ?
C30 C31 1.385(7) . ?
C30 H30 0.9300 . ?
C31 C32 1.386(8) . ?
C31 H31 0.9300 . ?
C32 C33 1.377(7) . ?
C32 C32 1.468(10) 2_465 ?
C33 C34 1.371(8) . ?
C33 H33 0.9300 . ?
C34 N2 1.341(7) . ?
C34 H34 0.9300 . ?
O3 Zn1 2.054(4) 1_655 ?
O4 Zn2 2.027(4) 1_655 ?
O5 Zn2 2.064(4) 2_575 ?
O7 Zn1 2.196(3) 1_655 ?
O7 Zn2 2.216(4) 2_575 ?
O8 Zn3 2.117(3) 1_655 ?
O9 H9 0.8500 . ?

loop_
_geom_torsion_atom_site_label_1
_geom_torsion_atom_site_label_2
_geom_torsion_atom_site_label_3
_geom_torsion_atom_site_label_4
_geom_torsion
_geom_torsion_site_symmetry_1
_geom_torsion_site_symmetry_2
_geom_torsion_site_symmetry_3
_geom_torsion_site_symmetry_4
_geom_torsion_publ_flag
O2 C1 C2 C3 60.7(7) . . . . ?
O1 C1 C2 C3 -115.9(6) . . . . ?
O2 C1 C2 C11 -118.4(5) . . . . ?
O1 C1 C2 C11 65.0(7) . . . . ?
C11 C2 C3 C4 1.3(8) . . . . ?
C1 C2 C3 C4 -177.8(5) . . . . ?
C2 C3 C4 C9 -1.2(8) . . . . ?
C2 C3 C4 C5 176.8(5) . . . . ?
C9 C4 C5 C6 0.4(9) . . . . ?
C3 C4 C5 C6 -177.5(6) . . . . ?
C4 C5 C6 C7 -1.2(11) . . . . ?
C5 C6 C7 C8 0.6(11) . . . . ?
C6 C7 C8 C9 0.9(11) . . . . ?
C7 C8 C9 C4 -1.7(9) . . . . ?
C7 C8 C9 C10 178.0(6) . . . . ?
C5 C4 C9 C8 1.0(8) . . . . ?
C3 C4 C9 C8 179.0(5) . . . . ?
C5 C4 C9 C10 -178.6(5) . . . . ?
C3 C4 C9 C10 -0.6(8) . . . . ?
C8 C9 C10 C11 -177.2(5) . . . . ?
C4 C9 C10 C11 2.4(8) . . . . ?
C9 C10 C11 C2 -2.3(8) . . . . ?
C9 C10 C11 C12 173.4(5) . . . . ?
C3 C2 C11 C10 0.5(7) . . . . ?
C1 C2 C11 C10 179.5(5) . . . . ?
C3 C2 C11 C12 -175.3(4) . . . . ?
C1 C2 C11 C12 3.8(7) . . . . ?
C10 C11 C12 O3 -155.0(5) . . . . ?
C2 C11 C12 O3 20.7(7) . . . . ?
C10 C11 C12 O4 22.0(7) . . . . ?
C2 C11 C12 O4 -162.4(5) . . . . ?
O6 C13 C14 C15 -55.5(7) . . . . ?
O5 C13 C14 C15 118.6(6) . . . . ?
O6 C13 C14 C23 121.4(6) . . . . ?
O5 C13 C14 C23 -64.5(8) . . . . ?
C23 C14 C15 C16 3.9(9) . . . . ?
C13 C14 C15 C16 -178.9(6) . . . . ?
C14 C15 C16 C17 173.7(7) . . . . ?
C14 C15 C16 C21 -5.6(10) . . . . ?
C15 C16 C17 C18 -179.3(8) . . . . ?
C21 C16 C17 C18 0.0(12) . . . . ?
C16 C17 C18 C19 0.3(15) . . . . ?
C17 C18 C19 C20 -0.4(16) . . . . ?
C18 C19 C20 C21 0.1(14) . . . . ?
C19 C20 C21 C22 177.0(8) . . . . ?
C19 C20 C21 C16 0.2(12) . . . . ?
C17 C16 C21 C22 -177.3(6) . . . . ?
C15 C16 C21 C22 2.1(9) . . . . ?
C17 C16 C21 C20 -0.2(10) . . . . ?
C15 C16 C21 C20 179.1(7) . . . . ?
C20 C21 C22 C23 -173.9(7) . . . . ?
C16 C21 C22 C23 3.0(10) . . . . ?
C21 C22 C23 C14 -4.7(9) . . . . ?
C21 C22 C23 C24 176.6(6) . . . . ?
C15 C14 C23 C22 1.2(8) . . . . ?
C13 C14 C23 C22 -175.7(6) . . . . ?
C15 C14 C23 C24 179.9(5) . . . . ?
C13 C14 C23 C24 3.0(9) . . . . ?
C22 C23 C24 O8 34.6(7) . . . . ?
C14 C23 C24 O8 -144.1(6) . . . . ?
C22 C23 C24 O7 -143.6(5) . . . . ?
C14 C23 C24 O7 37.7(8) . . . . ?
N1 C25 C26 C27 -1.6(11) . . . . ?
C25 C26 C27 C28 0.5(10) . . . . ?
C25 C26 C27 C27 178.8(7) . . . 2_574 ?
C26 C27 C28 C29 -0.9(10) . . . . ?
C27 C27 C28 C29 -179.2(7) 2_574 . . . ?
C27 C28 C29 N1 2.5(11) . . . . ?
N2 C30 C31 C32 0.1(8) . . . . ?
C30 C31 C32 C33 1.3(8) . . . . ?
C30 C31 C32 C32 -178.2(6) . . . 2_465 ?
C31 C32 C33 C34 -0.8(8) . . . . ?
C32 C32 C33 C34 178.7(6) 2_465 . . . ?
C32 C33 C34 N2 -1.2(9) . . . . ?
O2 C1 O1 Zn2 -44.5(8) . . . . ?
C2 C1 O1 Zn2 131.6(4) . . . . ?
O4 Zn2 O1 C1 -35.3(4) 1_455 . . . ?
O5 Zn2 O1 C1 155.5(4) 2_575 . . . ?
O9 Zn2 O1 C1 58.7(4) . . . . ?
O7 Zn2 O1 C1 112.5(8) 2_575 . . . ?
N1 Zn2 O1 C1 -117.2(4) . . . . ?
O1 C1 O2 Zn3 4.9(9) . . . . ?
C2 C1 O2 Zn3 -171.4(3) . . . . ?
O9 Zn3 O2 C1 4.8(5) . . . . ?
O8 Zn3 O2 C1 -164.7(5) 1_455 . . . ?
N2 Zn3 O2 C1 122.3(5) . . . . ?
O5 Zn3 O2 C1 -89.4(5) . . . . ?
O6 Zn3 O2 C1 -146.5(5) . . . . ?
O4 C12 O3 Zn1 11.7(9) . . . 1_655 ?
C11 C12 O3 Zn1 -171.7(3) . . . 1_655 ?
O3 C12 O4 Zn2 -8.8(8) . . . 1_655 ?
C11 C12 O4 Zn2 174.7(3) . . . 1_655 ?
O6 C13 O5 Zn2 -167.2(4) . . . 2_575 ?
C14 C13 O5 Zn2 19.0(7) . . . 2_575 ?
O6 C13 O5 Zn3 5.4(5) . . . . ?
C14 C13 O5 Zn3 -168.4(4) . . . . ?
O9 Zn3 O5 C13 178.9(3) . . . . ?
O2 Zn3 O5 C13 -82.4(3) . . . . ?
O8 Zn3 O5 C13 83.2(3) 1_455 . . . ?
N2 Zn3 O5 C13 6.3(5) . . . . ?
O6 Zn3 O5 C13 -2.9(3) . . . . ?
O9 Zn3 O5 Zn2 -8.7(3) . . . 2_575 ?
O2 Zn3 O5 Zn2 90.0(3) . . . 2_575 ?
O8 Zn3 O5 Zn2 -104.4(3) 1_455 . . 2_575 ?
N2 Zn3 O5 Zn2 178.6(3) . . . 2_575 ?
O6 Zn3 O5 Zn2 169.5(3) . . . 2_575 ?
O5 C13 O6 Zn3 -5.0(5) . . . . ?
C14 C13 O6 Zn3 169.1(4) . . . . ?
O9 Zn3 O6 C13 6.8(5) . . . . ?
O2 Zn3 O6 C13 100.5(3) . . . . ?
O8 Zn3 O6 C13 -84.2(3) 1_455 . . . ?
N2 Zn3 O6 C13 -172.3(3) . . . . ?
O5 Zn3 O6 C13 2.9(3) . . . . ?
O8 C24 O7 Zn1 9.1(9) . . . 1_655 ?
C23 C24 O7 Zn1 -172.9(3) . . . 1_655 ?
O8 C24 O7 Zn2 -157.7(4) . . . 2_575 ?
C23 C24 O7 Zn2 20.2(7) . . . 2_575 ?
O7 C24 O8 Zn3 -33.3(8) . . . 1_655 ?
C23 C24 O8 Zn3 148.7(4) . . . 1_655 ?
O3 Zn1 O9 Zn3 -60.16(17) 1_455 . . . ?
O3 Zn1 O9 Zn3 119.84(17) 2_575 . . . ?
O7 Zn1 O9 Zn3 -147.45(19) 2_575 . . . ?
O7 Zn1 O9 Zn3 32.55(19) 1_455 . . . ?
O3 Zn1 O9 Zn2 66.16(15) 1_455 . . . ?
O3 Zn1 O9 Zn2 -113.84(15) 2_575 . . . ?
O7 Zn1 O9 Zn2 -21.13(14) 2_575 . . . ?
O7 Zn1 O9 Zn2 158.87(14) 1_455 . . . ?
O2 Zn3 O9 Zn1 138.93(17) . . . . ?
O8 Zn3 O9 Zn1 -43.78(18) 1_455 . . . ?
N2 Zn3 O9 Zn1 47.4(2) . . . . ?
O5 Zn3 O9 Zn1 -128.28(17) . . . . ?
O6 Zn3 O9 Zn1 -131.6(2) . . . . ?
O2 Zn3 O9 Zn2 21.46(19) . . . . ?
O8 Zn3 O9 Zn2 -161.24(16) 1_455 . . . ?
N2 Zn3 O9 Zn2 -70.1(2) . . . . ?
O5 Zn3 O9 Zn2 114.26(17) . . . . ?
O6 Zn3 O9 Zn2 111.0(3) . . . . ?
O4 Zn2 O9 Zn1 -66.38(17) 1_455 . . . ?
O1 Zn2 O9 Zn1 -167.61(15) . . . . ?
O5 Zn2 O9 Zn1 100.13(16) 2_575 . . . ?
O7 Zn2 O9 Zn1 21.07(14) 2_575 . . . ?
O4 Zn2 O9 Zn3 59.73(19) 1_455 . . . ?
O1 Zn2 O9 Zn3 -41.50(19) . . . . ?
O5 Zn2 O9 Zn3 -133.76(18) 2_575 . . . ?
O7 Zn2 O9 Zn3 147.19(18) 2_575 . . . ?
C28 C29 N1 C25 -3.4(10) . . . . ?
C28 C29 N1 Zn2 173.0(5) . . . . ?
C26 C25 N1 C29 2.9(10) . . . . ?
C26 C25 N1 Zn2 -173.7(5) . . . . ?
O4 Zn2 N1 C29 41.4(5) 1_455 . . . ?
O1 Zn2 N1 C29 143.3(5) . . . . ?
O5 Zn2 N1 C29 -124.7(5) 2_575 . . . ?
O7 Zn2 N1 C29 -45.0(5) 2_575 . . . ?
O4 Zn2 N1 C25 -142.3(5) 1_455 . . . ?
O1 Zn2 N1 C25 -40.4(5) . . . . ?
O5 Zn2 N1 C25 51.6(5) 2_575 . . . ?
O7 Zn2 N1 C25 131.3(5) 2_575 . . . ?
C31 C30 N2 C34 -2.1(8) . . . . ?
C31 C30 N2 Zn3 178.5(4) . . . . ?
C33 C34 N2 C30 2.6(8) . . . . ?
C33 C34 N2 Zn3 -177.9(4) . . . . ?
O9 Zn3 N2 C30 -60.3(4) . . . . ?
O2 Zn3 N2 C30 -158.5(4) . . . . ?
O8 Zn3 N2 C30 35.6(4) 1_455 . . . ?
O5 Zn3 N2 C30 111.5(5) . . . . ?
O6 Zn3 N2 C30 119.2(4) . . . . ?
O9 Zn3 N2 C34 120.4(4) . . . . ?
O2 Zn3 N2 C34 22.1(4) . . . . ?
O8 Zn3 N2 C34 -143.7(4) 1_455 . . . ?
O5 Zn3 N2 C34 -67.9(5) . . . . ?
O6 Zn3 N2 C34 -60.2(4) . . . . ?
